data_7133215
loop_
_publ_author_name
'Hu, Lei'
'Chakraborty, Sayandip'
'Tumanov, Nikolay'
'Wouters, Johan'
'Robiette, Rapha&#xeb;l'
'Berionni, Guillaume'

_publ_section_title
;
 Regulating iminophosphorane P&#xe001;N bond reactivity through geometric
 constraints with cage-shaped triarylphosphines.
;
_journal_issue 55
_journal_name_full 'Chemical communications (Cambridge, England)'
_journal_page_first 7073
_journal_page_last 7076
_journal_paper_doi 10.1039/d4cc01868k
_journal_volume 60
_journal_year 2024
_chemical_formula_moiety 'C25 H18 N P'
_chemical_formula_sum 'C25 H18 N P'
_chemical_formula_weight 363.37
_chemical_name_common N-phenyl-5\l^5^-9-phosphatriptycene-imine
_chemical_name_systematic N-phenyl-5\l^5^-9-phosphatriptycene-imine
_space_group_crystal_system orthorhombic
_space_group_IT_number 19
_space_group_name_Hall 'P 2ac 2ab'
_space_group_name_H-M_alt 'P 21 21 21'
_atom_sites_solution_hydrogens geom
_atom_sites_solution_primary dual
_atom_sites_solution_secondary dual
_audit_creation_method SHELXL-2019/3
_audit_update_record
;
2024-04-10 deposited with the CCDC.	2024-04-28 downloaded from the CCDC.
;
_cell_angle_alpha 90
_cell_angle_beta 90
_cell_angle_gamma 90
_cell_formula_units_Z 4
_cell_length_a 8.9413(2)
_cell_length_b 13.6176(3)
_cell_length_c 15.5673(4)
_cell_measurement_reflns_used 9853
_cell_measurement_temperature 100(2)
_cell_measurement_theta_max 74.4618
_cell_measurement_theta_min 4.3135
_cell_volume 1895.46(8)
_computing_cell_refinement 'SAINT V8.40B (Bruker AXS LLC, 2019)'
_computing_data_collection 'Bruker Instrument Service vV6.2.16'
_computing_data_reduction 'SAINT V8.40B (Bruker AXS LLC, 2019)'
_computing_molecular_graphics 'Mercury 4.0 (Macrae et al, 2020)'
_computing_publication_material 'enCIFer (Allen et al, 2004)'
_computing_structure_refinement 'SHELXL-2019/3 (Sheldrick, 2019)'
_computing_structure_solution 'SHELXT 2018/2 (Sheldrick, 2018)'
_diffrn_ambient_temperature 100(2)
_diffrn_detector_area_resol_mean 7.39
_diffrn_measured_fraction_theta_full 0.999
_diffrn_measured_fraction_theta_max 0.999
_diffrn_measurement_device_type 'Bruker D8 Venture'
_diffrn_measurement_method '\f and \w-scans'
_diffrn_radiation_monochromator 'multilayer mirror'
_diffrn_radiation_type CuK\a
_diffrn_radiation_wavelength 1.54178
_diffrn_reflns_av_R_equivalents 0.0646
_diffrn_reflns_av_unetI/netI 0.0320
_diffrn_reflns_Laue_measured_fraction_full 0.999
_diffrn_reflns_Laue_measured_fraction_max 0.999
_diffrn_reflns_limit_h_max 11
_diffrn_reflns_limit_h_min -11
_diffrn_reflns_limit_k_max 16
_diffrn_reflns_limit_k_min -17
_diffrn_reflns_limit_l_max 18
_diffrn_reflns_limit_l_min -19
_diffrn_reflns_number 46523
_diffrn_reflns_point_group_measured_fraction_full 1.000
_diffrn_reflns_point_group_measured_fraction_max 0.998
_diffrn_reflns_theta_full 67.679
_diffrn_reflns_theta_max 74.543
_diffrn_reflns_theta_min 4.313
_exptl_absorpt_coefficient_mu 1.332
_exptl_absorpt_correction_T_max 1.0000
_exptl_absorpt_correction_T_min 0.7050
_exptl_absorpt_correction_type numerical
_exptl_absorpt_process_details
;
Krause, L., Herbst-Irmer, R., Sheldrick, G. M., Stalke, D. (2015).
"Comparison of silver and molybdenum microfocus X-ray sources for
single-crystal structure determination"
J. Appl. Cryst. 48, 3-10.
doi:10.1107/S1600576714022985
;
_exptl_crystal_colour colourless
_exptl_crystal_density_diffrn 1.273
_exptl_crystal_description plate
_exptl_crystal_F_000 760
_exptl_crystal_size_max 0.370
_exptl_crystal_size_mid 0.160
_exptl_crystal_size_min 0.023
_refine_diff_density_max 0.459
_refine_diff_density_min -0.261
_refine_diff_density_rms 0.070
_refine_ls_abs_structure_details
;
 Refined as an inversion twin.
;
_refine_ls_abs_structure_Flack 0.14(3)
_refine_ls_extinction_method none
_refine_ls_goodness_of_fit_ref 1.186
_refine_ls_hydrogen_treatment constr
_refine_ls_matrix_type full
_refine_ls_number_parameters 245
_refine_ls_number_reflns 3881
_refine_ls_number_restraints 0
_refine_ls_restrained_S_all 1.186
_refine_ls_R_factor_all 0.0389
_refine_ls_R_factor_gt 0.0387
_refine_ls_shift/su_max 0.001
_refine_ls_shift/su_mean 0.000
_refine_ls_structure_factor_coef Fsqd
_refine_ls_weighting_details 'w=1/[\s^2^(Fo^2^)+(0.0362P)^2^+1.2368P] where P=(Fo^2^+2Fc^2^)/3'
_refine_ls_weighting_scheme calc
_refine_ls_wR_factor_gt 0.1011
_refine_ls_wR_factor_ref 0.1013
_reflns_Friedel_coverage 0.749
_reflns_Friedel_fraction_full 1.000
_reflns_Friedel_fraction_max 0.998
_reflns_number_gt 3865
_reflns_number_total 3881
_reflns_threshold_expression 'I > 2\s(I)'
_cod_data_source_file d4cc01868k2.cif
_cod_data_source_block nt1176_SMC022_100K
_cod_depositor_comments 'Adding full bibliography for 7133202--7133219.cif.'
_cod_database_code 7133215
_shelx_shelxl_version_number 2019/3
_shelx_space_group_comment
;
The symmetry employed for this shelxl refinement is uniquely defined
by the following loop, which should always be used as a source of
symmetry information in preference to the above space-group names.
They are only intended as comments.
;
_shelx_estimated_absorpt_t_min 0.638
_shelx_estimated_absorpt_t_max 0.970

loop_
_space_group_symop_operation_xyz
'x, y, z'
'-x+1/2, -y, z+1/2'
'-x, y+1/2, -z+1/2'
'x+1/2, -y+1/2, -z'

loop_
_atom_site_label
_atom_site_type_symbol
_atom_site_fract_x
_atom_site_fract_y
_atom_site_fract_z
_atom_site_U_iso_or_equiv
_atom_site_adp_type
_atom_site_occupancy
_atom_site_site_symmetry_order
_atom_site_calc_flag
_atom_site_refinement_flags_posn
_atom_site_refinement_flags_adp
_atom_site_refinement_flags_occupancy
_atom_site_disorder_assembly
_atom_site_disorder_group
P1 P 0.55371(7) 0.50299(5) 0.56057(4) 0.01554(17) Uani 1 1 d . . . . .
N1 N 0.4410(3) 0.51796(18) 0.63592(15) 0.0229(5) Uani 1 1 d . . . . .
C1 C 0.7506(3) 0.49039(19) 0.58223(16) 0.0156(5) Uani 1 1 d . . . . .
C4 C 1.0583(3) 0.4792(2) 0.5978(2) 0.0245(6) Uani 1 1 d . . . . .
H4 H 1.163954 0.475209 0.603300 0.029 Uiso 1 1 calc R U . . .
C5 C 0.9933(3) 0.4814(2) 0.51609(19) 0.0225(6) Uani 1 1 d . . . . .
H5 H 1.054483 0.478498 0.466250 0.027 Uiso 1 1 calc R U . . .
C6 C 0.8395(3) 0.48783(19) 0.50824(16) 0.0172(5) Uani 1 1 d . . . . .
C7 C 0.7570(3) 0.4970(2) 0.42277(15) 0.0193(5) Uani 1 1 d . . . . .
H7 H 0.829018 0.495776 0.373619 0.023 Uiso 1 1 calc R U . . .
C8 C 0.6694(3) 0.59371(19) 0.42422(17) 0.0160(5) Uani 1 1 d . . . . .
C9 C 0.6909(3) 0.6688(2) 0.36471(19) 0.0196(6) Uani 1 1 d . . . . .
H9 H 0.763260 0.661933 0.320451 0.023 Uiso 1 1 calc R U . . .
C10 C 0.6049(3) 0.7543(2) 0.3707(2) 0.0235(6) Uani 1 1 d . . . . .
H10 H 0.620182 0.805864 0.330471 0.028 Uiso 1 1 calc R U . . .
C11 C 0.4984(3) 0.7649(2) 0.4341(2) 0.0232(6) Uani 1 1 d . . . . .
H11 H 0.439831 0.823048 0.436732 0.028 Uiso 1 1 calc R U . . .
C12 C 0.4762(3) 0.6903(2) 0.49450(19) 0.0196(6) Uani 1 1 d . . . . .
H12 H 0.403370 0.697245 0.538502 0.023 Uiso 1 1 calc R U . . .
C13 C 0.5622(3) 0.60621(19) 0.48904(17) 0.0165(5) Uani 1 1 d . . . . .
C14 C 0.6454(4) 0.4129(2) 0.41577(19) 0.0219(6) Uani 1 1 d . . . . .
C15 C 0.6461(5) 0.3445(2) 0.3499(2) 0.0316(8) Uani 1 1 d . . . . .
H15 H 0.720760 0.347144 0.306587 0.038 Uiso 1 1 calc R U . . .
C16 C 0.5363(5) 0.2718(2) 0.3477(2) 0.0419(10) Uani 1 1 d . . . . .
H16 H 0.536961 0.224612 0.302767 0.050 Uiso 1 1 calc R U . . .
C17 C 0.4267(5) 0.2674(2) 0.4102(2) 0.0425(10) Uani 1 1 d . . . . .
H17 H 0.352005 0.217884 0.407326 0.051 Uiso 1 1 calc R U . . .
C18 C 0.4248(4) 0.3354(2) 0.4778(2) 0.0306(7) Uani 1 1 d . . . . .
H18 H 0.349624 0.332541 0.520825 0.037 Uiso 1 1 calc R U . . .
C19 C 0.5350(3) 0.4070(2) 0.48048(19) 0.0213(6) Uani 1 1 d . . . . .
C20 C 0.4150(3) 0.4517(2) 0.7031(2) 0.0257(6) Uani 1 1 d . . . . .
C21 C 0.3211(3) 0.4826(3) 0.77021(19) 0.0327(8) Uani 1 1 d . . . . .
H21 H 0.282784 0.547671 0.770036 0.039 Uiso 1 1 calc R U . . .
C22 C 0.2835(4) 0.4196(4) 0.8366(2) 0.0421(10) Uani 1 1 d . . . . .
H22 H 0.218262 0.441711 0.880723 0.051 Uiso 1 1 calc R U . . .
C23 C 0.3394(4) 0.3250(4) 0.8399(2) 0.0446(10) Uani 1 1 d . . . . .
H23 H 0.312624 0.282119 0.885573 0.054 Uiso 1 1 calc R U . . .
C24 C 0.4344(4) 0.2940(3) 0.7759(2) 0.0397(9) Uani 1 1 d . . . . .
H24 H 0.475518 0.229713 0.778179 0.048 Uiso 1 1 calc R U . . .
C25 C 0.4713(4) 0.3560(3) 0.7074(2) 0.0295(7) Uani 1 1 d . . . . .
H25 H 0.535509 0.332721 0.663228 0.035 Uiso 1 1 calc R U . . .
C2 C 0.8151(3) 0.4881(2) 0.66340(17) 0.0180(5) Uani 1 1 d . . . . .
H2 H 0.753985 0.490029 0.713287 0.022 Uiso 1 1 calc R U . . .
C3 C 0.9696(3) 0.4828(2) 0.67100(19) 0.0220(6) Uani 1 1 d . . . . .
H3 H 1.014612 0.481750 0.726265 0.026 Uiso 1 1 calc R U . . .

loop_
_atom_site_aniso_label
_atom_site_aniso_U_11
_atom_site_aniso_U_22
_atom_site_aniso_U_33
_atom_site_aniso_U_23
_atom_site_aniso_U_13
_atom_site_aniso_U_12
P1 0.0116(3) 0.0166(3) 0.0183(3) 0.0006(3) -0.0001(2) -0.0016(3)
N1 0.0147(10) 0.0280(13) 0.0259(11) 0.0029(10) 0.0029(9) -0.0028(10)
C1 0.0132(11) 0.0130(11) 0.0207(12) -0.0003(10) 0.0004(9) -0.0006(10)
C4 0.0125(12) 0.0206(14) 0.0404(16) 0.0048(11) -0.0040(12) 0.0006(11)
C5 0.0171(13) 0.0188(14) 0.0314(14) 0.0052(11) 0.0070(11) 0.0025(10)
C6 0.0190(12) 0.0109(12) 0.0216(12) 0.0016(10) 0.0018(10) 0.0012(10)
C7 0.0224(13) 0.0172(11) 0.0182(11) 0.0007(11) 0.0023(10) 0.0042(12)
C8 0.0171(13) 0.0147(12) 0.0163(12) -0.0008(10) -0.0031(11) -0.0013(10)
C9 0.0201(14) 0.0185(13) 0.0202(13) -0.0005(11) -0.0026(11) -0.0024(10)
C10 0.0274(15) 0.0156(13) 0.0275(14) 0.0053(11) -0.0070(12) -0.0038(11)
C11 0.0209(14) 0.0144(12) 0.0343(15) -0.0001(12) -0.0096(12) 0.0014(10)
C12 0.0153(13) 0.0196(13) 0.0238(13) -0.0030(11) -0.0041(11) 0.0003(10)
C13 0.0133(12) 0.0178(12) 0.0184(12) -0.0019(10) -0.0043(11) -0.0029(10)
C14 0.0322(16) 0.0124(12) 0.0211(14) 0.0013(10) -0.0072(12) 0.0033(11)
C15 0.057(2) 0.0148(14) 0.0227(14) 0.0001(11) -0.0057(15) 0.0064(14)
C16 0.080(3) 0.0172(14) 0.0280(16) -0.0021(12) -0.0158(19) -0.0045(17)
C17 0.064(3) 0.0187(14) 0.045(2) 0.0050(14) -0.025(2) -0.0189(16)
C18 0.0361(18) 0.0205(14) 0.0351(16) 0.0078(12) -0.0144(15) -0.0093(13)
C19 0.0264(16) 0.0144(12) 0.0230(14) 0.0031(10) -0.0080(12) -0.0012(11)
C20 0.0140(14) 0.0403(16) 0.0227(14) 0.0055(13) -0.0032(11) -0.0084(12)
C21 0.0151(14) 0.059(2) 0.0243(14) 0.0024(15) -0.0019(11) -0.0051(14)
C22 0.0192(16) 0.085(3) 0.0219(15) 0.0093(17) -0.0019(13) -0.0139(18)
C23 0.0197(16) 0.080(3) 0.0343(18) 0.0280(19) -0.0049(14) -0.0156(18)
C24 0.0232(17) 0.050(2) 0.047(2) 0.0234(17) -0.0108(16) -0.0138(16)
C25 0.0199(16) 0.0372(17) 0.0314(16) 0.0090(13) -0.0017(13) -0.0093(13)
C2 0.0190(12) 0.0140(12) 0.0210(12) 0.0011(11) -0.0004(10) -0.0017(10)
C3 0.0190(13) 0.0171(13) 0.0300(14) 0.0036(10) -0.0085(11) -0.0012(10)

loop_
_atom_type_symbol
_atom_type_description
_atom_type_scat_dispersion_real
_atom_type_scat_dispersion_imag
_atom_type_scat_source
C C 0.0181 0.0091 'International Tables Vol C Tables 4.2.6.8 and 6.1.1.4'
H H 0.0000 0.0000 'International Tables Vol C Tables 4.2.6.8 and 6.1.1.4'
N N 0.0311 0.0180 'International Tables Vol C Tables 4.2.6.8 and 6.1.1.4'
P P 0.2955 0.4335 'International Tables Vol C Tables 4.2.6.8 and 6.1.1.4'

loop_
_geom_angle_atom_site_label_1
_geom_angle_atom_site_label_2
_geom_angle_atom_site_label_3
_geom_angle
_geom_angle_site_symmetry_1
_geom_angle_site_symmetry_3
_geom_angle_publ_flag
N1 P1 C13 113.05(13) . . ?
N1 P1 C1 120.21(12) . . ?
C13 P1 C1 98.60(13) . . ?
N1 P1 C19 123.46(14) . . ?
C13 P1 C19 98.15(12) . . ?
C1 P1 C19 98.65(13) . . ?
C20 N1 P1 125.8(2) . . ?
C2 C1 C6 120.8(2) . . ?
C2 C1 P1 125.33(19) . . ?
C6 C1 P1 113.77(18) . . ?
C3 C4 C5 120.5(3) . . ?
C3 C4 H4 119.7 . . ?
C5 C4 H4 119.7 . . ?
C6 C5 C4 119.6(3) . . ?
C6 C5 H5 120.2 . . ?
C4 C5 H5 120.2 . . ?
C5 C6 C1 119.5(2) . . ?
C5 C6 C7 124.2(2) . . ?
C1 C6 C7 116.2(2) . . ?
C14 C7 C6 108.5(2) . . ?
C14 C7 C8 108.2(2) . . ?
C6 C7 C8 107.7(2) . . ?
C14 C7 H7 110.8 . . ?
C6 C7 H7 110.8 . . ?
C8 C7 H7 110.8 . . ?
C9 C8 C13 118.9(3) . . ?
C9 C8 C7 123.4(2) . . ?
C13 C8 C7 117.7(2) . . ?
C8 C9 C10 119.4(3) . . ?
C8 C9 H9 120.3 . . ?
C10 C9 H9 120.3 . . ?
C11 C10 C9 120.9(3) . . ?
C11 C10 H10 119.5 . . ?
C9 C10 H10 119.5 . . ?
C10 C11 C12 120.2(3) . . ?
C10 C11 H11 119.9 . . ?
C12 C11 H11 119.9 . . ?
C13 C12 C11 118.8(3) . . ?
C13 C12 H12 120.6 . . ?
C11 C12 H12 120.6 . . ?
C12 C13 C8 121.7(3) . . ?
C12 C13 P1 126.0(2) . . ?
C8 C13 P1 112.4(2) . . ?
C15 C14 C19 119.5(3) . . ?
C15 C14 C7 123.7(3) . . ?
C19 C14 C7 116.7(2) . . ?
C14 C15 C16 119.5(4) . . ?
C14 C15 H15 120.2 . . ?
C16 C15 H15 120.2 . . ?
C17 C16 C15 120.8(3) . . ?
C17 C16 H16 119.6 . . ?
C15 C16 H16 119.6 . . ?
C16 C17 C18 120.5(3) . . ?
C16 C17 H17 119.7 . . ?
C18 C17 H17 119.7 . . ?
C19 C18 C17 118.6(3) . . ?
C19 C18 H18 120.7 . . ?
C17 C18 H18 120.7 . . ?
C18 C19 C14 121.0(3) . . ?
C18 C19 P1 126.4(3) . . ?
C14 C19 P1 112.6(2) . . ?
C25 C20 N1 125.2(3) . . ?
C25 C20 C21 117.3(3) . . ?
N1 C20 C21 117.5(3) . . ?
C22 C21 C20 121.0(4) . . ?
C22 C21 H21 119.5 . . ?
C20 C21 H21 119.5 . . ?
C23 C22 C21 121.2(4) . . ?
C23 C22 H22 119.4 . . ?
C21 C22 H22 119.4 . . ?
C24 C23 C22 118.8(3) . . ?
C24 C23 H23 120.6 . . ?
C22 C23 H23 120.6 . . ?
C23 C24 C25 120.8(4) . . ?
C23 C24 H24 119.6 . . ?
C25 C24 H24 119.6 . . ?
C24 C25 C20 120.9(3) . . ?
C24 C25 H25 119.5 . . ?
C20 C25 H25 119.5 . . ?
C3 C2 C1 119.4(2) . . ?
C3 C2 H2 120.3 . . ?
C1 C2 H2 120.3 . . ?
C2 C3 C4 120.0(3) . . ?
C2 C3 H3 120.0 . . ?
C4 C3 H3 120.0 . . ?

loop_
_geom_bond_atom_site_label_1
_geom_bond_atom_site_label_2
_geom_bond_distance
_geom_bond_site_symmetry_2
_geom_bond_publ_flag
P1 N1 1.560(2) . ?
P1 C13 1.795(3) . ?
P1 C1 1.801(3) . ?
P1 C19 1.814(3) . ?
N1 C20 1.401(4) . ?
C1 C2 1.389(3) . ?
C1 C6 1.400(3) . ?
C4 C3 1.389(4) . ?
C4 C5 1.399(4) . ?
C4 H4 0.9500 . ?
C5 C6 1.384(4) . ?
C5 H5 0.9500 . ?
C6 C7 1.526(3) . ?
C7 C14 1.523(4) . ?
C7 C8 1.533(4) . ?
C7 H7 1.0000 . ?
C8 C9 1.393(4) . ?
C8 C13 1.402(4) . ?
C9 C10 1.398(4) . ?
C9 H9 0.9500 . ?
C10 C11 1.380(5) . ?
C10 H10 0.9500 . ?
C11 C12 1.399(4) . ?
C11 H11 0.9500 . ?
C12 C13 1.381(4) . ?
C12 H12 0.9500 . ?
C14 C15 1.385(4) . ?
C14 C19 1.413(4) . ?
C15 C16 1.395(5) . ?
C15 H15 0.9500 . ?
C16 C17 1.382(6) . ?
C16 H16 0.9500 . ?
C17 C18 1.402(5) . ?
C17 H17 0.9500 . ?
C18 C19 1.387(4) . ?
C18 H18 0.9500 . ?
C20 C25 1.399(5) . ?
C20 C21 1.405(4) . ?
C21 C22 1.386(5) . ?
C21 H21 0.9500 . ?
C22 C23 1.382(7) . ?
C22 H22 0.9500 . ?
C23 C24 1.377(6) . ?
C23 H23 0.9500 . ?
C24 C25 1.399(4) . ?
C24 H24 0.9500 . ?
C25 H25 0.9500 . ?
C2 C3 1.388(4) . ?
C2 H2 0.9500 . ?
C3 H3 0.9500 . ?

loop_
_geom_torsion_atom_site_label_1
_geom_torsion_atom_site_label_2
_geom_torsion_atom_site_label_3
_geom_torsion_atom_site_label_4
_geom_torsion
_geom_torsion_site_symmetry_1
_geom_torsion_site_symmetry_2
_geom_torsion_site_symmetry_3
_geom_torsion_site_symmetry_4
_geom_torsion_publ_flag
C13 P1 N1 C20 -177.5(2) . . . . ?
C1 P1 N1 C20 -61.6(3) . . . . ?
C19 P1 N1 C20 64.8(3) . . . . ?
N1 P1 C1 C2 3.2(3) . . . . ?
C13 P1 C1 C2 126.3(2) . . . . ?
C19 P1 C1 C2 -134.0(2) . . . . ?
N1 P1 C1 C6 -173.63(19) . . . . ?
C13 P1 C1 C6 -50.5(2) . . . . ?
C19 P1 C1 C6 49.1(2) . . . . ?
C3 C4 C5 C6 0.4(4) . . . . ?
C4 C5 C6 C1 -1.1(4) . . . . ?
C4 C5 C6 C7 176.1(2) . . . . ?
C2 C1 C6 C5 1.0(4) . . . . ?
P1 C1 C6 C5 178.0(2) . . . . ?
C2 C1 C6 C7 -176.4(3) . . . . ?
P1 C1 C6 C7 0.6(3) . . . . ?
C5 C6 C7 C14 123.4(3) . . . . ?
C1 C6 C7 C14 -59.3(3) . . . . ?
C5 C6 C7 C8 -119.7(3) . . . . ?
C1 C6 C7 C8 57.6(3) . . . . ?
C14 C7 C8 C9 -122.2(3) . . . . ?
C6 C7 C8 C9 120.7(3) . . . . ?
C14 C7 C8 C13 57.7(3) . . . . ?
C6 C7 C8 C13 -59.4(3) . . . . ?
C13 C8 C9 C10 -0.3(4) . . . . ?
C7 C8 C9 C10 179.6(3) . . . . ?
C8 C9 C10 C11 -0.6(4) . . . . ?
C9 C10 C11 C12 1.0(4) . . . . ?
C10 C11 C12 C13 -0.3(4) . . . . ?
C11 C12 C13 C8 -0.7(4) . . . . ?
C11 C12 C13 P1 179.0(2) . . . . ?
C9 C8 C13 C12 1.0(4) . . . . ?
C7 C8 C13 C12 -178.9(2) . . . . ?
C9 C8 C13 P1 -178.8(2) . . . . ?
C7 C8 C13 P1 1.4(3) . . . . ?
N1 P1 C13 C12 -2.7(3) . . . . ?
C1 P1 C13 C12 -130.9(2) . . . . ?
C19 P1 C13 C12 129.0(3) . . . . ?
N1 P1 C13 C8 176.97(19) . . . . ?
C1 P1 C13 C8 48.8(2) . . . . ?
C19 P1 C13 C8 -51.3(2) . . . . ?
C6 C7 C14 C15 -121.4(3) . . . . ?
C8 C7 C14 C15 122.0(3) . . . . ?
C6 C7 C14 C19 59.3(3) . . . . ?
C8 C7 C14 C19 -57.3(3) . . . . ?
C19 C14 C15 C16 1.0(5) . . . . ?
C7 C14 C15 C16 -178.2(3) . . . . ?
C14 C15 C16 C17 0.3(5) . . . . ?
C15 C16 C17 C18 -0.8(6) . . . . ?
C16 C17 C18 C19 0.1(5) . . . . ?
C17 C18 C19 C14 1.3(5) . . . . ?
C17 C18 C19 P1 179.3(3) . . . . ?
C15 C14 C19 C18 -1.8(4) . . . . ?
C7 C14 C19 C18 177.4(3) . . . . ?
C15 C14 C19 P1 179.9(2) . . . . ?
C7 C14 C19 P1 -0.8(3) . . . . ?
N1 P1 C19 C18 -2.2(3) . . . . ?
C13 P1 C19 C18 -126.8(3) . . . . ?
C1 P1 C19 C18 133.1(3) . . . . ?
N1 P1 C19 C14 175.98(19) . . . . ?
C13 P1 C19 C14 51.3(2) . . . . ?
C1 P1 C19 C14 -48.7(2) . . . . ?
P1 N1 C20 C25 -8.9(4) . . . . ?
P1 N1 C20 C21 173.2(2) . . . . ?
C25 C20 C21 C22 -1.5(4) . . . . ?
N1 C20 C21 C22 176.5(3) . . . . ?
C20 C21 C22 C23 1.2(5) . . . . ?
C21 C22 C23 C24 0.3(5) . . . . ?
C22 C23 C24 C25 -1.6(5) . . . . ?
C23 C24 C25 C20 1.3(5) . . . . ?
N1 C20 C25 C24 -177.6(3) . . . . ?
C21 C20 C25 C24 0.2(5) . . . . ?
C6 C1 C2 C3 -0.2(4) . . . . ?
P1 C1 C2 C3 -176.9(2) . . . . ?
C1 C2 C3 C4 -0.5(4) . . . . ?
C5 C4 C3 C2 0.4(4) . . . . ?
